data_1572429
loop_
_publ_author_name
'Paul, Abhik'
'Kosaka, Wataru'
'Kumar, Bhart'
'Mondal, Dibya Jyoti'
'Miyasaka, Hitoshi'
'Konar, Sanjit'

_publ_section_title
;
 CO<sub>2</sub>-actuated spin transition tuning in an interdigitated
 Hofmann-type coordination polymer.
;
_journal_issue 38
_journal_name_full 'Chemical science'
_journal_page_first 15610
_journal_page_last 15616
_journal_paper_doi 10.1039/d4sc04266b
_journal_volume 15
_journal_year 2024
_chemical_formula_moiety 'C36 H28 Fe2 N12 O8 Pd2, 2(C S2)'
_chemical_formula_sum 'C38 H28 Fe2 N12 O8 Pd2 S4'
_chemical_formula_weight 1233.46
_space_group_crystal_system monoclinic
_space_group_IT_number 15
_space_group_name_Hall '-I 2yc'
_space_group_name_H-M_alt 'I 1 2/c 1'
_atom_sites_solution_hydrogens geom
_atom_sites_solution_primary iterative
_audit_block_doi 10.5517/ccdc.csd.cc2jf3rv
_audit_creation_date 2024-03-08
_audit_creation_method
;
Olex2 1.5
(compiled 2023.08.24 svn.re1ec1418 for OlexSys, GUI svn.r6817)
;
_audit_update_record
;
2024-03-08 deposited with the CCDC.	2024-08-28 downloaded from the CCDC.
;
_cell_angle_alpha 90
_cell_angle_beta 90.310(3)
_cell_angle_gamma 90
_cell_formula_units_Z 2
_cell_length_a 7.3750(7)
_cell_length_b 21.731(2)
_cell_length_c 14.3104(13)
_cell_measurement_reflns_used 9548
_cell_measurement_temperature 100(2)
_cell_measurement_theta_max 24.77
_cell_measurement_theta_min 2.35
_cell_volume 2293.4(4)
_computing_molecular_graphics 'Olex2 1.5 (Dolomanov et al., 2009)'
_computing_publication_material 'Olex2 1.5 (Dolomanov et al., 2009)'
_computing_structure_refinement 'SHELXL 2018/3 (Sheldrick, 2015)'
_computing_structure_solution 'olex2.solve 1.5 (Bourhis et al., 2015)'
_diffrn_ambient_temperature 100.00
_diffrn_measured_fraction_theta_full 0.962
_diffrn_measured_fraction_theta_max 0.962
_diffrn_measurement_device_type 'Bruker APEX-II CCD'
_diffrn_radiation_type MoK\a
_diffrn_radiation_wavelength 0.71073
_diffrn_reflns_av_R_equivalents 0.0356
_diffrn_reflns_av_unetI/netI 0.0140
_diffrn_reflns_Laue_measured_fraction_full 0.962
_diffrn_reflns_Laue_measured_fraction_max 0.962
_diffrn_reflns_limit_h_max 8
_diffrn_reflns_limit_h_min -8
_diffrn_reflns_limit_k_max 25
_diffrn_reflns_limit_k_min -25
_diffrn_reflns_limit_l_max 16
_diffrn_reflns_limit_l_min -16
_diffrn_reflns_number 31892
_diffrn_reflns_point_group_measured_fraction_full 0.962
_diffrn_reflns_point_group_measured_fraction_max 0.962
_diffrn_reflns_theta_full 24.782
_diffrn_reflns_theta_max 24.782
_diffrn_reflns_theta_min 2.917
_exptl_absorpt_coefficient_mu 1.638
_exptl_crystal_colour red
_exptl_crystal_colour_primary red
_exptl_crystal_density_diffrn 1.786
_exptl_crystal_description block
_exptl_crystal_F_000 1224
_refine_diff_density_max 1.185
_refine_diff_density_min -0.597
_refine_diff_density_rms 0.128
_refine_ls_extinction_method none
_refine_ls_goodness_of_fit_ref 1.185
_refine_ls_hydrogen_treatment constr
_refine_ls_matrix_type full
_refine_ls_number_parameters 144
_refine_ls_number_reflns 1897
_refine_ls_number_restraints 0
_refine_ls_restrained_S_all 1.185
_refine_ls_R_factor_all 0.0468
_refine_ls_R_factor_gt 0.0466
_refine_ls_shift/su_max 0.000
_refine_ls_shift/su_mean 0.000
_refine_ls_structure_factor_coef Fsqd
_refine_ls_weighting_details 'w=1/[\s^2^(Fo^2^)+(0.0308P)^2^+39.1974P] where P=(Fo^2^+2Fc^2^)/3'
_refine_ls_weighting_scheme calc
_refine_ls_wR_factor_gt 0.1222
_refine_ls_wR_factor_ref 0.1224
_reflns_Friedel_coverage 0.000
_reflns_number_gt 1890
_reflns_number_total 1897
_reflns_threshold_expression 'I > 2\s(I)'
_cod_data_source_file d4sc04266b2.cif
_cod_data_source_block monop_c
_cod_depositor_comments 'Adding full bibliography for 1572429.cif.'
_cod_database_code 1572429
_shelx_shelxl_version_number 2018/3
_shelx_space_group_comment
;
The symmetry employed for this shelxl refinement is uniquely defined
by the following loop, which should always be used as a source of
symmetry information in preference to the above space-group names.
They are only intended as comments.
;
_olex2_refinement_description
;
1.a Aromatic/amide H refined with riding coordinates:
 C00I(H00I), C00K(H00K), C00L(H00L), C00Q(H00Q)
1.b Idealised Me refined as rotating group:
 C00U(H00A,H00B,H00C)
;
_olex2_submission_special_instructions 'No special instructions were received'

loop_
_space_group_symop_operation_xyz
'x, y, z'
'-x, y, -z+1/2'
'x+1/2, y+1/2, z+1/2'
'-x+1/2, y+1/2, -z+1'
'-x, -y, -z'
'x, -y, z-1/2'
'-x+1/2, -y+1/2, -z+1/2'
'x+1/2, -y+1/2, z'

loop_
_atom_site_label
_atom_site_type_symbol
_atom_site_fract_x
_atom_site_fract_y
_atom_site_fract_z
_atom_site_U_iso_or_equiv
_atom_site_adp_type
_atom_site_occupancy
_atom_site_site_symmetry_order
_atom_site_calc_flag
_atom_site_refinement_flags_posn
_atom_site_refinement_flags_adp
_atom_site_refinement_flags_occupancy
_atom_site_disorder_assembly
_atom_site_disorder_group
Pd01 Pd 0.500000 0.02177(3) 0.250000 0.0167(2) Uani 1 2 d S T P . .
Fe02 Fe 0.000000 0.000000 0.500000 0.0113(3) Uani 1 2 d S . P . .
O00D O 0.0072(6) 0.3229(2) 0.5301(3) 0.0307(10) Uani 1 1 d . . . . .
O00G O 0.1567(7) 0.3052(3) 0.6654(4) 0.0485(13) Uani 1 1 d . . . . .
N004 N -0.2023(6) 0.0172(2) 0.4069(3) 0.0208(10) Uani 1 1 d . . . . .
N005 N 0.1867(6) 0.0140(2) 0.3974(3) 0.0213(10) Uani 1 1 d . . . . .
N00C N 0.0180(6) 0.0947(2) 0.5338(3) 0.0231(10) Uani 1 1 d . . . . .
C008 C 0.3011(7) 0.0191(2) 0.3431(4) 0.0194(11) Uani 1 1 d . . . . .
C009 C -0.3142(7) 0.0208(2) 0.3503(4) 0.0194(11) Uani 1 1 d . . . . .
C00I C -0.0068(8) 0.1374(3) 0.4674(4) 0.0266(13) Uani 1 1 d . . . . .
H00I H -0.033784 0.123830 0.405754 0.032 Uiso 1 1 calc R U . . .
C00K C 0.0731(9) 0.1152(3) 0.6179(5) 0.0350(15) Uani 1 1 d . . . . .
H00K H 0.096134 0.085739 0.665452 0.042 Uiso 1 1 calc R U . . .
C00L C 0.0045(8) 0.2000(3) 0.4832(5) 0.0299(14) Uani 1 1 d . . . . .
H00L H -0.026325 0.228555 0.435529 0.036 Uiso 1 1 calc R U . . .
C00N C 0.0830(9) 0.2865(3) 0.5953(5) 0.0370(16) Uani 1 1 d . . . . .
C00O C 0.0620(8) 0.2201(3) 0.5706(4) 0.0329(14) Uani 1 1 d . . . . .
C00Q C 0.0982(9) 0.1764(3) 0.6393(5) 0.0363(16) Uani 1 1 d . . . . .
H00Q H 0.139322 0.188517 0.699538 0.044 Uiso 1 1 calc R U . . .
C00U C 0.0159(9) 0.3882(3) 0.5501(5) 0.0357(15) Uani 1 1 d . . . . .
H00A H 0.142415 0.401925 0.548040 0.054 Uiso 1 1 calc R U . . .
H00B H -0.033523 0.396039 0.612396 0.054 Uiso 1 1 calc R U . . .
H00C H -0.055241 0.410802 0.503348 0.054 Uiso 1 1 calc R U . . .
S1 S 0.279(3) 0.1833(9) 0.2562(13) 0.379(9) Uiso 1 1 d . . . . .
C3 C 0.250000 0.250000 0.250000 0.130(8) Uiso 1 2 d S . P . .

loop_
_atom_site_aniso_label
_atom_site_aniso_U_11
_atom_site_aniso_U_22
_atom_site_aniso_U_33
_atom_site_aniso_U_23
_atom_site_aniso_U_13
_atom_site_aniso_U_12
Pd01 0.0084(3) 0.0162(3) 0.0257(4) 0.000 -0.0001(2) 0.000
Fe02 0.0087(5) 0.0166(5) 0.0087(5) 0.0005(4) 0.0003(4) 0.0000(4)
O00D 0.025(2) 0.030(2) 0.036(2) 0.0016(19) -0.0008(18) 0.0020(18)
O00G 0.053(3) 0.056(3) 0.037(3) -0.008(2) -0.006(2) 0.006(3)
N004 0.018(2) 0.021(2) 0.024(2) -0.0018(19) 0.004(2) -0.0035(18)
N005 0.016(2) 0.023(2) 0.025(2) -0.0024(19) -0.004(2) 0.0050(18)
N00C 0.019(2) 0.033(3) 0.017(2) 0.006(2) 0.0015(18) 0.001(2)
C008 0.013(3) 0.017(3) 0.027(3) -0.003(2) -0.005(2) 0.002(2)
C009 0.014(3) 0.016(3) 0.029(3) -0.003(2) 0.003(2) -0.001(2)
C00I 0.025(3) 0.035(3) 0.020(3) 0.008(2) -0.006(2) -0.004(2)
C00K 0.030(3) 0.049(4) 0.027(3) 0.003(3) 0.006(3) 0.014(3)
C00L 0.023(3) 0.034(3) 0.033(3) 0.011(3) -0.003(3) -0.004(2)
C00N 0.023(3) 0.052(4) 0.037(4) 0.002(3) 0.005(3) 0.008(3)
C00O 0.025(3) 0.046(4) 0.028(3) 0.001(3) 0.005(3) 0.004(3)
C00Q 0.033(4) 0.049(4) 0.027(3) -0.003(3) 0.007(3) 0.013(3)
C00U 0.032(3) 0.035(4) 0.041(4) 0.001(3) 0.003(3) 0.001(3)

loop_
_atom_type_symbol
_atom_type_description
_atom_type_scat_dispersion_real
_atom_type_scat_dispersion_imag
_atom_type_scat_source
C C 0.0033 0.0016 'International Tables Vol C Tables 4.2.6.8 and 6.1.1.4'
H H 0.0000 0.0000 'International Tables Vol C Tables 4.2.6.8 and 6.1.1.4'
Fe Fe 0.3463 0.8444 'International Tables Vol C Tables 4.2.6.8 and 6.1.1.4'
N N 0.0061 0.0033 'International Tables Vol C Tables 4.2.6.8 and 6.1.1.4'
O O 0.0106 0.0060 'International Tables Vol C Tables 4.2.6.8 and 6.1.1.4'
Pd Pd -0.9988 1.0072 'International Tables Vol C Tables 4.2.6.8 and 6.1.1.4'
S S 0.1246 0.1234 'International Tables Vol C Tables 4.2.6.8 and 6.1.1.4'

loop_
_citation_id
_citation_doi
_citation_year
1 10.26434/chemrxiv-2024-4p2n8 2024

loop_
_geom_angle_atom_site_label_1
_geom_angle_atom_site_label_2
_geom_angle_atom_site_label_3
_geom_angle
_geom_angle_site_symmetry_1
_geom_angle_site_symmetry_3
_geom_angle_publ_flag
C008 Pd01 C008 176.7(3) . 2_655 ?
C009 Pd01 C008 91.4(2) 2 2_655 ?
C009 Pd01 C008 91.4(2) 1_655 . ?
C009 Pd01 C008 88.6(2) 1_655 2_655 ?
C009 Pd01 C008 88.6(2) 2 . ?
C009 Pd01 C009 178.7(3) 2 1_655 ?
N004 Fe02 N004 180.0(2) . 5_556 ?
N004 Fe02 N005 89.81(18) . . ?
N004 Fe02 N005 90.19(18) 5_556 . ?
N004 Fe02 N005 90.19(18) . 5_556 ?
N004 Fe02 N005 89.81(18) 5_556 5_556 ?
N004 Fe02 N00C 89.11(18) 5_556 . ?
N004 Fe02 N00C 90.89(18) . . ?
N004 Fe02 N00C 89.11(18) . 5_556 ?
N004 Fe02 N00C 90.89(18) 5_556 5_556 ?
N005 Fe02 N005 180.0 . 5_556 ?
N005 Fe02 N00C 91.24(18) . 5_556 ?
N005 Fe02 N00C 88.76(18) . . ?
N005 Fe02 N00C 88.76(18) 5_556 5_556 ?
N005 Fe02 N00C 91.24(18) 5_556 . ?
N00C Fe02 N00C 180.0 . 5_556 ?
C00N O00D C00U 115.0(5) . . ?
C009 N004 Fe02 172.7(4) . . ?
C008 N005 Fe02 174.9(4) . . ?
C00I N00C Fe02 120.2(4) . . ?
C00I N00C C00K 116.3(6) . . ?
C00K N00C Fe02 123.1(4) . . ?
N005 C008 Pd01 176.1(5) . . ?
N004 C009 Pd01 176.3(5) . 1_455 ?
N00C C00I H00I 118.1 . . ?
N00C C00I C00L 123.9(6) . . ?
C00L C00I H00I 118.1 . . ?
N00C C00K H00K 118.0 . . ?
N00C C00K C00Q 124.1(6) . . ?
C00Q C00K H00K 118.0 . . ?
C00I C00L H00L 120.8 . . ?
C00I C00L C00O 118.4(6) . . ?
C00O C00L H00L 120.8 . . ?
O00D C00N C00O 111.3(6) . . ?
O00G C00N O00D 124.2(7) . . ?
O00G C00N C00O 124.5(6) . . ?
C00L C00O C00N 123.2(6) . . ?
C00L C00O C00Q 118.5(6) . . ?
C00Q C00O C00N 118.2(6) . . ?
C00K C00Q C00O 118.5(6) . . ?
C00K C00Q H00Q 120.8 . . ?
C00O C00Q H00Q 120.8 . . ?
O00D C00U H00A 109.5 . . ?
O00D C00U H00B 109.5 . . ?
O00D C00U H00C 109.5 . . ?
H00A C00U H00B 109.5 . . ?
H00A C00U H00C 109.5 . . ?
H00B C00U H00C 109.5 . . ?
S1 C3 S1 180.0 7 . ?

loop_
_geom_bond_atom_site_label_1
_geom_bond_atom_site_label_2
_geom_bond_distance
_geom_bond_site_symmetry_2
_geom_bond_publ_flag
Pd01 C008 1.988(6) . ?
Pd01 C008 1.988(6) 2_655 ?
Pd01 C009 1.980(6) 2 ?
Pd01 C009 1.980(6) 1_655 ?
Fe02 N004 2.030(5) 5_556 ?
Fe02 N004 2.030(5) . ?
Fe02 N005 2.041(5) . ?
Fe02 N005 2.041(5) 5_556 ?
Fe02 N00C 2.117(5) . ?
Fe02 N00C 2.117(5) 5_556 ?
O00D C00N 1.342(8) . ?
O00D C00U 1.449(8) . ?
O00G C00N 1.208(9) . ?
N004 C009 1.155(8) . ?
N005 C008 1.155(8) . ?
N00C C00I 1.341(8) . ?
N00C C00K 1.344(8) . ?
C00I H00I 0.9500 . ?
C00I C00L 1.381(9) . ?
C00K H00K 0.9500 . ?
C00K C00Q 1.376(10) . ?
C00L H00L 0.9500 . ?
C00L C00O 1.389(9) . ?
C00N C00O 1.493(10) . ?
C00O C00Q 1.391(10) . ?
C00Q H00Q 0.9500 . ?
C00U H00A 0.9800 . ?
C00U H00B 0.9800 . ?
C00U H00C 0.9800 . ?
S1 C3 1.468(18) . ?

loop_
_geom_torsion_atom_site_label_1
_geom_torsion_atom_site_label_2
_geom_torsion_atom_site_label_3
_geom_torsion_atom_site_label_4
_geom_torsion
_geom_torsion_site_symmetry_1
_geom_torsion_site_symmetry_2
_geom_torsion_site_symmetry_3
_geom_torsion_site_symmetry_4
_geom_torsion_publ_flag
Fe02 N00C C00I C00L -179.3(5) . . . . ?
Fe02 N00C C00K C00Q 175.2(5) . . . . ?
O00D C00N C00O C00L 11.9(9) . . . . ?
O00D C00N C00O C00Q -166.6(6) . . . . ?
O00G C00N C00O C00L -168.9(7) . . . . ?
O00G C00N C00O C00Q 12.6(10) . . . . ?
N00C C00I C00L C00O 6.5(9) . . . . ?
N00C C00K C00Q C00O 1.0(10) . . . . ?
C00I N00C C00K C00Q 2.4(9) . . . . ?
C00I C00L C00O C00N 178.8(6) . . . . ?
C00I C00L C00O C00Q -2.7(9) . . . . ?
C00K N00C C00I C00L -6.2(9) . . . . ?
C00L C00O C00Q C00K -0.8(9) . . . . ?
C00N C00O C00Q C00K 177.8(6) . . . . ?
C00U O00D C00N O00G -1.2(9) . . . . ?
C00U O00D C00N C00O 178.0(5) . . . . ?
